data_7123162
loop_
_publ_author_name
'Li, Quan-Quan'
'He, peng-xiu'
'Zhang, Jin'
'Zhang, Jidong'
'Xin, Yu Meng'
'Liu, Ping'
'Wang, Yao-Yu'
'Li, Jianli'

_publ_section_title
;
 Substituent changes in salen of CuIINaI-complexes to induce the various
 structure and catalytic activity towards 2-imidazolines from nitriles and
 1,2-diaminopropane
;
_journal_name_full 'Chemical Communications'
_journal_paper_doi 10.1039/C9CC00879A
_journal_year 2019
_chemical_formula_sum 'C50 H62 Cu5 N22 Na2 O14'
_chemical_formula_weight 1558.90
_chemical_name_systematic
; 
 ? 
;
_space_group_IT_number 2
_symmetry_cell_setting triclinic
_symmetry_space_group_name_Hall '-P 1'
_symmetry_space_group_name_H-M 'P -1'
_atom_sites_solution_hydrogens geom
_atom_sites_solution_primary direct
_atom_sites_solution_secondary difmap
_audit_creation_method SHELXL-97
_audit_update_record
;
2018-10-25 deposited with the CCDC.    2019-03-19 downloaded from the CCDC.
;
_cell_angle_alpha 103.568(5)
_cell_angle_beta 95.201(6)
_cell_angle_gamma 107.346(6)
_cell_formula_units_Z 1
_cell_length_a 9.414(3)
_cell_length_b 13.080(4)
_cell_length_c 14.135(5)
_cell_measurement_reflns_used 1154
_cell_measurement_temperature 296(2)
_cell_measurement_theta_max 18.77
_cell_measurement_theta_min 2.30
_cell_volume 1590.6(9)
_computing_cell_refinement 'Bruker SAINT'
_computing_data_collection 'Bruker APEX2'
_computing_data_reduction 'Bruker SAINT'
_computing_molecular_graphics 'Bruker SHELXTL'
_computing_publication_material 'Bruker SHELXTL'
_computing_structure_refinement 'SHELXL-97 (Sheldrick, 2008)'
_computing_structure_solution 'SHELXS-97 (Sheldrick, 2008)'
_diffrn_ambient_temperature 296(2)
_diffrn_measured_fraction_theta_full 0.976
_diffrn_measured_fraction_theta_max 0.976
_diffrn_measurement_device_type 'Bruker APEX-II CCD'
_diffrn_measurement_method '\f and \w scans'
_diffrn_radiation_monochromator graphite
_diffrn_radiation_source 'fine-focus sealed tube'
_diffrn_radiation_type MoK\a
_diffrn_radiation_wavelength 0.71073
_diffrn_reflns_av_R_equivalents 0.0473
_diffrn_reflns_av_sigmaI/netI 0.1399
_diffrn_reflns_limit_h_max 9
_diffrn_reflns_limit_h_min -11
_diffrn_reflns_limit_k_max 15
_diffrn_reflns_limit_k_min -7
_diffrn_reflns_limit_l_max 17
_diffrn_reflns_limit_l_min -17
_diffrn_reflns_number 8155
_diffrn_reflns_theta_full 25.69
_diffrn_reflns_theta_max 25.69
_diffrn_reflns_theta_min 1.93
_exptl_absorpt_coefficient_mu 1.737
_exptl_absorpt_correction_T_max 0.7806
_exptl_absorpt_correction_T_min 0.7226
_exptl_absorpt_correction_type multi-scan
_exptl_absorpt_process_details SADABS
_exptl_crystal_colour black
_exptl_crystal_density_diffrn 1.627
_exptl_crystal_density_method 'not measured'
_exptl_crystal_description block
_exptl_crystal_F_000 795
_exptl_crystal_size_max 0.20
_exptl_crystal_size_mid 0.17
_exptl_crystal_size_min 0.15
_refine_diff_density_max 0.435
_refine_diff_density_min -0.497
_refine_diff_density_rms 0.087
_refine_ls_extinction_method none
_refine_ls_goodness_of_fit_ref 1.021
_refine_ls_hydrogen_treatment constr
_refine_ls_matrix_type full
_refine_ls_number_parameters 480
_refine_ls_number_reflns 5913
_refine_ls_number_restraints 468
_refine_ls_restrained_S_all 0.988
_refine_ls_R_factor_all 0.1770
_refine_ls_R_factor_gt 0.0757
_refine_ls_shift/su_max 0.001
_refine_ls_shift/su_mean 0.000
_refine_ls_structure_factor_coef Fsqd
_refine_ls_weighting_details 'calc w=1/[\s^2^(Fo^2^)+(0.0500P)^2^+3.0000P] where P=(Fo^2^+2Fc^2^)/3'
_refine_ls_weighting_scheme calc
_refine_ls_wR_factor_gt 0.1442
_refine_ls_wR_factor_ref 0.1783
_reflns_number_gt 2711
_reflns_number_total 5913
_reflns_threshold_expression >2sigma(I)
_cod_data_source_file c9cc00879a2.cif
_cod_data_source_block 3
_cod_depositor_comments
;
The following automatic conversions were performed:

'_symmetry_cell_setting' value 'Triclinic' changed to 'triclinic'
according to
/home/data/users/saulius/crontab/automatic-downloads/rss-feeds/RSC/lib/dictionaries/cif_core.dic
dictionary named 'cif_core.dic' version 2.4.2 from 2011-04-26.

Automatic conversion script
Id: cif_fix_values 4973 2017-02-22 13:04:09Z antanas 
;
_cod_original_cell_volume 1590.7(9)
_cod_original_sg_symbol_H-M 'P-1   '
_cod_database_code 7123162

loop_
_symmetry_equiv_pos_as_xyz
'x, y, z'
'-x, -y, -z'

loop_
_atom_site_label
_atom_site_type_symbol
_atom_site_fract_x
_atom_site_fract_y
_atom_site_fract_z
_atom_site_U_iso_or_equiv
_atom_site_adp_type
_atom_site_occupancy
_atom_site_symmetry_multiplicity
_atom_site_calc_flag
_atom_site_refinement_flags
_atom_site_disorder_assembly
_atom_site_disorder_group
Cu1 Cu 0.10575(14) 0.45170(8) 0.34581(8) 0.0701(4) Uani 1 1 d . A .
Cu2 Cu 0.13972(12) 0.36924(8) 0.11115(7) 0.0513(3) Uani 1 1 d . . .
Cu3 Cu 0.0000 0.5000 0.0000 0.0513(4) Uani 1 2 d S . .
Na1 Na -0.0762(4) 0.1870(3) 0.2189(3) 0.0720(10) Uani 1 1 d . . .
O1 O -0.2892(8) 0.2351(7) 0.1235(5) 0.097(2) Uani 1 1 d . . .
O2 O -0.0463(6) 0.3770(4) 0.2317(4) 0.0598(16) Uani 1 1 d . . .
O3 O 0.0900(7) 0.3093(4) 0.3636(4) 0.0675(17) Uani 1 1 d . . .
O4 O 0.0477(9) 0.1030(6) 0.3479(6) 0.092(2) Uani 1 1 d . A .
O5 O 0.0933(7) 0.2158(4) 0.1119(4) 0.0603(16) Uani 1 1 d . . .
O6 O 0.2222(8) 0.1774(5) -0.0062(5) 0.082(2) Uani 1 1 d . . .
O7 O -0.2395(8) -0.0049(5) 0.1579(5) 0.104(2) Uani 1 1 d . . .
H7A H -0.2302 -0.0430 0.0956 0.125 Uiso 1 1 calc R . .
N1 N 0.1110(13) 0.5958(6) 0.3361(6) 0.108(4) Uani 1 1 d D . .
N2 N 0.2413(12) 0.5305(7) 0.4674(6) 0.115(4) Uani 1 1 d D . .
N3 N 0.2934(9) 0.4256(6) 0.2292(5) 0.066(2) Uani 1 1 d . . .
N4 N 0.3570(9) 0.3629(7) 0.2513(6) 0.074(2) Uani 1 1 d . . .
N6 N 0.4183(11) 0.3067(8) 0.2764(7) 0.105(3) Uani 1 1 d . . .
N7 N 0.1740(8) 0.5233(5) 0.0984(5) 0.056(2) Uani 1 1 d . . .
N8 N 0.2846(10) 0.6027(7) 0.1370(5) 0.062(2) Uani 1 1 d . . .
N9 N 0.3929(11) 0.6776(7) 0.1752(8) 0.116(4) Uani 1 1 d . . .
N10 N 0.0157(8) 0.6537(5) 0.0035(5) 0.056(2) Uani 1 1 d . . .
N11 N 0.0794(10) 0.7368(7) 0.0728(7) 0.080(3) Uani 1 1 d . . .
N12 N 0.1382(14) 0.8126(7) 0.1347(7) 0.134(5) Uani 1 1 d . . .
C1 C -0.4188(15) 0.1567(10) 0.0606(11) 0.175(7) Uani 1 1 d . . .
H1A H -0.4430 0.0886 0.0797 0.262 Uiso 1 1 calc R . .
H1B H -0.4006 0.1426 -0.0062 0.262 Uiso 1 1 calc R . .
H1C H -0.5017 0.1850 0.0652 0.262 Uiso 1 1 calc R . .
C2 C -0.2777(12) 0.3459(11) 0.1370(7) 0.076(3) Uani 1 1 d . . .
C3 C -0.3828(13) 0.3854(13) 0.0965(8) 0.105(4) Uani 1 1 d . . .
H3A H -0.4742 0.3362 0.0587 0.126 Uiso 1 1 calc R . .
C4 C -0.350(2) 0.4980(17) 0.1128(12) 0.146(8) Uani 1 1 d . . .
H4A H -0.4152 0.5234 0.0784 0.176 Uiso 1 1 calc R . .
C5 C -0.230(2) 0.5729(14) 0.1755(10) 0.128(6) Uani 1 1 d . A .
H5A H -0.2182 0.6484 0.1908 0.153 Uiso 1 1 calc R . .
C6 C -0.1203(14) 0.5345(10) 0.2189(8) 0.084(3) Uani 1 1 d . . .
C7 C -0.1456(11) 0.4189(8) 0.1965(6) 0.059(2) Uani 1 1 d . A .
C8 C 0.010(2) 0.6153(10) 0.2826(8) 0.116(5) Uani 1 1 d . A .
H8A H 0.0231 0.6896 0.2861 0.139 Uiso 1 1 calc R . .
C15 C 0.2899(14) 0.4847(11) 0.5292(8) 0.112(5) Uani 1 1 d . A .
H15A H 0.3548 0.5334 0.5861 0.135 Uiso 1 1 calc R . .
C16 C 0.2581(12) 0.3740(10) 0.5216(7) 0.078(3) Uani 1 1 d . . .
C17 C 0.3264(12) 0.3400(12) 0.5962(8) 0.092(4) Uani 1 1 d . A .
H17A H 0.3904 0.3942 0.6507 0.111 Uiso 1 1 calc R . .
C18 C 0.3026(17) 0.2328(16) 0.5913(11) 0.132(6) Uani 1 1 d . . .
H18A H 0.3474 0.2133 0.6426 0.158 Uiso 1 1 calc R A .
C19 C 0.2099(15) 0.1504(11) 0.5087(11) 0.103(4) Uani 1 1 d . A .
H19A H 0.1942 0.0757 0.5047 0.124 Uiso 1 1 calc R . .
C20 C 0.1424(13) 0.1788(11) 0.4340(9) 0.084(3) Uani 1 1 d . . .
C21 C 0.1605(10) 0.2893(8) 0.4358(7) 0.066(3) Uani 1 1 d . A .
C22 C 0.0487(15) -0.0059(8) 0.3278(9) 0.121(4) Uani 1 1 d . . .
H22A H -0.0050 -0.0465 0.2622 0.182 Uiso 1 1 calc R A .
H22B H 0.0006 -0.0408 0.3745 0.182 Uiso 1 1 calc R . .
H22C H 0.1511 -0.0058 0.3328 0.182 Uiso 1 1 calc R . .
C23 C 0.1616(11) 0.1546(7) 0.0601(8) 0.060(3) Uani 1 1 d . . .
C24 C 0.1634(12) 0.0506(7) 0.0900(8) 0.097(4) Uani 1 1 d . . .
H24A H 0.0710 0.0202 0.1128 0.145 Uiso 1 1 calc R . .
H24B H 0.2475 0.0695 0.1421 0.145 Uiso 1 1 calc R . .
H24C H 0.1727 -0.0036 0.0341 0.145 Uiso 1 1 calc R . .
C25 C -0.3457(17) -0.0659(13) 0.2039(10) 0.205(9) Uani 1 1 d . . .
H25A H -0.3712 -0.1440 0.1721 0.307 Uiso 1 1 calc R . .
H25B H -0.4349 -0.0449 0.1990 0.307 Uiso 1 1 calc R . .
H25C H -0.3041 -0.0507 0.2722 0.307 Uiso 1 1 calc R . .
C9 C 0.273(2) 0.6699(15) 0.3885(19) 0.128(6) Uani 0.485(10) 1 d PDU A 1
H9A H 0.3408 0.6494 0.3449 0.154 Uiso 0.485(10) 1 calc PR A 1
C10 C 0.316(3) 0.7941(15) 0.4138(18) 0.129(6) Uani 0.485(10) 1 d PDU A 1
H10A H 0.2859 0.8150 0.3556 0.155 Uiso 0.485(10) 1 calc PR A 1
H10B H 0.4252 0.8261 0.4317 0.155 Uiso 0.485(10) 1 calc PR A 1
C11 C 0.247(3) 0.8432(19) 0.4972(15) 0.131(6) Uani 0.485(10) 1 d PDU A 1
H11A H 0.2867 0.9238 0.5126 0.157 Uiso 0.485(10) 1 calc PR A 1
H11B H 0.1384 0.8209 0.4751 0.157 Uiso 0.485(10) 1 calc PR A 1
C12 C 0.274(4) 0.8096(15) 0.5898(16) 0.132(6) Uani 0.485(10) 1 d PDU A 1
H12A H 0.3790 0.8433 0.6207 0.159 Uiso 0.485(10) 1 calc PR A 1
H12B H 0.2121 0.8329 0.6364 0.159 Uiso 0.485(10) 1 calc PR A 1
C13 C 0.231(3) 0.6862(15) 0.5589(19) 0.129(5) Uani 0.485(10) 1 d PDU A 1
H13A H 0.2478 0.6593 0.6158 0.155 Uiso 0.485(10) 1 calc PR A 1
H13B H 0.1243 0.6533 0.5299 0.155 Uiso 0.485(10) 1 calc PR A 1
C14 C 0.323(3) 0.6546(12) 0.4859(17) 0.130(6) Uani 0.485(10) 1 d PDU A 1
H14A H 0.4325 0.6806 0.5091 0.156 Uiso 0.485(10) 1 calc PR A 1
C9B C 0.227(3) 0.6928(13) 0.4113(17) 0.133(6) Uani 0.515(10) 1 d PDU A 2
H9BA H 0.3242 0.6943 0.3906 0.160 Uiso 0.515(10) 1 calc PR A 2
C10B C 0.212(3) 0.8015(14) 0.4085(18) 0.127(6) Uani 0.515(10) 1 d PDU A 2
H10C H 0.1175 0.8074 0.4266 0.153 Uiso 0.515(10) 1 calc PR A 2
H10D H 0.2190 0.8133 0.3435 0.153 Uiso 0.515(10) 1 calc PR A 2
C11B C 0.345(3) 0.8823(16) 0.4840(16) 0.137(6) Uani 0.515(10) 1 d PDU A 2
H11C H 0.4358 0.8874 0.4558 0.165 Uiso 0.515(10) 1 calc PR A 2
H11D H 0.3331 0.9553 0.4979 0.165 Uiso 0.515(10) 1 calc PR A 2
C12B C 0.364(4) 0.8537(15) 0.5777(16) 0.139(6) Uani 0.515(10) 1 d PDU A 2
H12C H 0.2914 0.8739 0.6159 0.166 Uiso 0.515(10) 1 calc PR A 2
H12D H 0.4640 0.9002 0.6142 0.166 Uiso 0.515(10) 1 calc PR A 2
C13B C 0.349(3) 0.7368(14) 0.5734(16) 0.129(6) Uani 0.515(10) 1 d PDU A 2
H13C H 0.3343 0.7262 0.6379 0.155 Uiso 0.515(10) 1 calc PR A 2
H13D H 0.4437 0.7256 0.5612 0.155 Uiso 0.515(10) 1 calc PR A 2
C14B C 0.225(3) 0.6485(13) 0.4985(17) 0.136(6) Uani 0.515(10) 1 d PDU A 2
H14B H 0.1288 0.6424 0.5215 0.164 Uiso 0.515(10) 1 calc PR A 2

loop_
_atom_site_aniso_label
_atom_site_aniso_U_11
_atom_site_aniso_U_22
_atom_site_aniso_U_33
_atom_site_aniso_U_23
_atom_site_aniso_U_13
_atom_site_aniso_U_12
Cu1 0.1007(10) 0.0444(7) 0.0567(7) 0.0176(5) -0.0037(6) 0.0140(6)
Cu2 0.0566(7) 0.0425(6) 0.0573(7) 0.0202(5) 0.0037(5) 0.0169(5)
Cu3 0.0657(11) 0.0382(8) 0.0517(9) 0.0177(7) 0.0028(8) 0.0175(7)
Na1 0.082(3) 0.045(2) 0.080(2) 0.0168(18) 0.013(2) 0.0094(18)
O1 0.065(5) 0.097(6) 0.108(6) 0.023(5) -0.010(4) 0.008(4)
O2 0.071(4) 0.047(3) 0.062(4) 0.011(3) -0.002(3) 0.026(3)
O3 0.089(5) 0.050(4) 0.059(4) 0.015(3) -0.005(3) 0.020(3)
O4 0.128(7) 0.059(4) 0.110(6) 0.037(4) 0.024(5) 0.050(4)
O5 0.075(4) 0.033(3) 0.068(4) 0.013(3) 0.008(3) 0.013(3)
O6 0.101(6) 0.067(4) 0.083(5) 0.027(4) 0.024(4) 0.026(4)
O7 0.115(6) 0.067(5) 0.102(6) 0.014(4) 0.023(5) -0.005(4)
N1 0.206(11) 0.038(5) 0.059(6) 0.003(4) 0.008(6) 0.024(6)
N2 0.188(10) 0.059(6) 0.064(6) 0.024(5) -0.017(6) -0.004(6)
N3 0.074(6) 0.053(5) 0.066(5) 0.023(4) -0.008(4) 0.016(4)
N4 0.062(6) 0.077(6) 0.069(6) 0.017(5) -0.008(4) 0.012(5)
N6 0.096(7) 0.131(9) 0.116(8) 0.057(6) 0.004(6) 0.064(6)
N7 0.059(5) 0.036(4) 0.065(5) 0.014(4) -0.005(4) 0.008(4)
N8 0.071(6) 0.054(5) 0.067(5) 0.029(4) -0.001(4) 0.025(5)
N9 0.092(8) 0.064(6) 0.158(9) 0.046(6) -0.040(7) -0.016(5)
N10 0.072(5) 0.037(4) 0.053(5) 0.010(4) -0.008(4) 0.015(4)
N11 0.117(8) 0.049(5) 0.080(6) 0.030(5) -0.009(6) 0.036(5)
N12 0.229(13) 0.053(6) 0.099(8) -0.014(5) -0.046(8) 0.064(7)
C1 0.104(12) 0.124(12) 0.214(17) -0.016(11) -0.068(11) -0.004(9)
C2 0.051(7) 0.112(10) 0.079(7) 0.032(7) 0.013(6) 0.044(7)
C3 0.074(9) 0.181(14) 0.088(9) 0.060(9) 0.020(6) 0.064(9)
C4 0.22(2) 0.21(2) 0.109(13) 0.098(14) 0.074(12) 0.167(19)
C5 0.23(2) 0.167(16) 0.072(9) 0.069(10) 0.074(10) 0.153(15)
C6 0.132(11) 0.093(9) 0.060(7) 0.038(7) 0.029(7) 0.069(8)
C7 0.076(7) 0.062(6) 0.063(6) 0.030(5) 0.022(5) 0.043(6)
C8 0.249(18) 0.067(8) 0.052(7) 0.015(6) 0.032(9) 0.083(10)
C15 0.127(11) 0.097(10) 0.072(8) 0.026(7) -0.015(7) -0.016(8)
C16 0.093(8) 0.089(8) 0.045(6) 0.019(6) 0.004(6) 0.023(7)
C17 0.078(8) 0.137(11) 0.066(7) 0.033(8) 0.000(6) 0.040(8)
C18 0.139(14) 0.212(19) 0.110(12) 0.101(13) 0.036(10) 0.106(14)
C19 0.131(12) 0.113(10) 0.129(11) 0.080(9) 0.060(9) 0.084(9)
C20 0.094(9) 0.102(9) 0.087(8) 0.048(8) 0.037(7) 0.053(8)
C21 0.055(6) 0.079(7) 0.071(7) 0.037(6) 0.006(5) 0.024(5)
C22 0.186(13) 0.075(8) 0.132(10) 0.049(7) 0.039(9) 0.066(8)
C23 0.060(7) 0.046(6) 0.069(7) 0.018(5) -0.007(5) 0.015(5)
C24 0.136(10) 0.052(6) 0.111(9) 0.024(6) 0.029(7) 0.039(6)
C25 0.184(17) 0.214(17) 0.135(13) 0.043(12) 0.068(12) -0.060(14)
C9 0.227(13) 0.036(6) 0.087(8) 0.002(6) -0.018(9) 0.020(8)
C10 0.228(13) 0.039(6) 0.090(7) 0.004(6) -0.015(9) 0.023(8)
C11 0.227(13) 0.039(7) 0.095(8) 0.004(6) -0.013(9) 0.023(8)
C12 0.228(13) 0.040(7) 0.092(7) -0.001(6) -0.014(9) 0.016(8)
C13 0.224(13) 0.036(7) 0.098(8) 0.002(6) -0.012(9) 0.026(8)
C14 0.220(14) 0.042(6) 0.091(8) 0.000(6) -0.013(9) 0.018(8)
C9B 0.231(13) 0.039(6) 0.093(8) 0.003(6) -0.023(9) 0.019(8)
C10B 0.222(13) 0.037(6) 0.093(7) 0.004(6) -0.023(9) 0.025(8)
C11B 0.230(13) 0.045(7) 0.098(8) 0.005(6) -0.020(9) 0.013(8)
C12B 0.228(13) 0.047(7) 0.097(7) -0.010(7) -0.021(9) 0.019(8)
C13B 0.223(13) 0.040(6) 0.092(7) 0.002(6) -0.028(9) 0.025(8)
C14B 0.231(13) 0.043(6) 0.090(8) -0.005(6) -0.017(9) 0.011(8)

loop_
_atom_type_symbol
_atom_type_description
_atom_type_scat_dispersion_real
_atom_type_scat_dispersion_imag
_atom_type_scat_source
C C 0.0033 0.0016 'International Tables Vol C Tables 4.2.6.8 and 6.1.1.4'
H H 0.0000 0.0000 'International Tables Vol C Tables 4.2.6.8 and 6.1.1.4'
N N 0.0061 0.0033 'International Tables Vol C Tables 4.2.6.8 and 6.1.1.4'
O O 0.0106 0.0060 'International Tables Vol C Tables 4.2.6.8 and 6.1.1.4'
Na Na 0.0362 0.0249 'International Tables Vol C Tables 4.2.6.8 and 6.1.1.4'
Cu Cu 0.3201 1.2651 'International Tables Vol C Tables 4.2.6.8 and 6.1.1.4'

loop_
_geom_angle_atom_site_label_1
_geom_angle_atom_site_label_2
_geom_angle_atom_site_label_3
_geom_angle
_geom_angle_site_symmetry_1
_geom_angle_site_symmetry_3
O2 Cu1 O3 87.6(2) . .
O2 Cu1 N2 173.7(4) . .
O3 Cu1 N2 93.8(3) . .
O2 Cu1 N1 93.2(3) . .
O3 Cu1 N1 175.2(4) . .
N2 Cu1 N1 84.9(4) . .
O2 Cu1 Na1 44.20(17) . .
O3 Cu1 Na1 43.75(18) . .
N2 Cu1 Na1 137.5(3) . .
N1 Cu1 Na1 137.4(3) . .
O5 Cu2 N3 94.4(3) . .
O5 Cu2 N10 97.7(2) . 2_565
N3 Cu2 N10 167.4(3) . 2_565
O5 Cu2 N7 174.6(3) . .
N3 Cu2 N7 91.1(3) . .
N10 Cu2 N7 76.9(3) 2_565 .
O5 Cu2 Cu3 136.10(17) . .
N3 Cu2 Cu3 128.6(2) . .
N10 Cu2 Cu3 38.86(19) 2_565 .
N7 Cu2 Cu3 38.7(2) . .
O5 Cu2 Na1 40.8(2) . .
N3 Cu2 Na1 89.2(2) . .
N10 Cu2 Na1 97.7(2) 2_565 .
N7 Cu2 Na1 139.9(2) . .
Cu3 Cu2 Na1 120.67(7) . .
N7 Cu3 N7 179.999(1) . 2_565
N7 Cu3 N10 78.6(3) . 2_565
N7 Cu3 N10 101.4(3) 2_565 2_565
N7 Cu3 N10 101.4(3) . .
N7 Cu3 N10 78.6(3) 2_565 .
N10 Cu3 N10 179.999(1) 2_565 .
N7 Cu3 Cu2 140.22(19) . 2_565
N7 Cu3 Cu2 39.78(19) 2_565 2_565
N10 Cu3 Cu2 140.53(19) 2_565 2_565
N10 Cu3 Cu2 39.47(19) . 2_565
N7 Cu3 Cu2 39.78(19) . .
N7 Cu3 Cu2 140.22(19) 2_565 .
N10 Cu3 Cu2 39.46(19) 2_565 .
N10 Cu3 Cu2 140.54(19) . .
Cu2 Cu3 Cu2 180.0 2_565 .
O5 Na1 O3 96.6(2) . .
O5 Na1 O2 81.9(2) . .
O3 Na1 O2 67.5(2) . .
O5 Na1 O7 106.9(3) . .
O3 Na1 O7 139.5(3) . .
O2 Na1 O7 147.0(3) . .
O5 Na1 O1 97.0(2) . .
O3 Na1 O1 123.9(3) . .
O2 Na1 O1 61.1(2) . .
O7 Na1 O1 86.0(3) . .
O5 Na1 O4 104.7(2) . .
O3 Na1 O4 60.5(2) . .
O2 Na1 O4 128.0(2) . .
O7 Na1 O4 81.5(3) . .
O1 Na1 O4 157.3(3) . .
O5 Na1 Cu1 86.07(16) . .
O3 Na1 Cu1 33.83(14) . .
O2 Na1 Cu1 33.88(13) . .
O7 Na1 Cu1 167.0(2) . .
O1 Na1 Cu1 93.7(2) . .
O4 Na1 Cu1 94.29(19) . .
O5 Na1 Cu2 33.03(14) . .
O3 Na1 Cu2 82.37(16) . .
O2 Na1 Cu2 48.85(15) . .
O7 Na1 Cu2 133.5(2) . .
O1 Na1 Cu2 80.50(18) . .
O4 Na1 Cu2 121.6(2) . .
Cu1 Na1 Cu2 59.02(6) . .
C2 O1 C1 116.0(9) . .
C2 O1 Na1 118.9(6) . .
C1 O1 Na1 125.1(8) . .
C7 O2 Cu1 125.2(5) . .
C7 O2 Na1 128.1(6) . .
Cu1 O2 Na1 101.9(2) . .
C21 O3 Cu1 126.7(6) . .
C21 O3 Na1 130.8(6) . .
Cu1 O3 Na1 102.4(3) . .
C22 O4 C20 116.8(9) . .
C22 O4 Na1 124.6(7) . .
C20 O4 Na1 117.3(6) . .
C23 O5 Cu2 119.1(6) . .
C23 O5 Na1 134.6(6) . .
Cu2 O5 Na1 106.2(3) . .
C25 O7 Na1 128.4(8) . .
C25 O7 H7A 115.8 . .
Na1 O7 H7A 115.8 . .
C8 N1 C9B 118.3(12) . .
C8 N1 C9 131.3(13) . .
C9B N1 C9 24.9(17) . .
C8 N1 Cu1 124.9(9) . .
C9B N1 Cu1 115.7(10) . .
C9 N1 Cu1 102.8(10) . .
C15 N2 C14 115.4(13) . .
C15 N2 C14B 123.4(12) . .
C14 N2 C14B 35.4(15) . .
C15 N2 Cu1 125.0(8) . .
C14 N2 Cu1 118.5(11) . .
C14B N2 Cu1 106.8(9) . .
N4 N3 Cu2 118.6(6) . .
N6 N4 N3 177.0(10) . .
N8 N7 Cu3 132.7(6) . .
N8 N7 Cu2 125.4(6) . .
Cu3 N7 Cu2 101.6(3) . .
N9 N8 N7 178.3(9) . .
N11 N10 Cu3 126.4(5) . .
N11 N10 Cu2 129.9(6) . 2_565
Cu3 N10 Cu2 101.7(3) . 2_565
N12 N11 N10 179.1(13) . .
O1 C1 H1A 109.5 . .
O1 C1 H1B 109.5 . .
H1A C1 H1B 109.5 . .
O1 C1 H1C 109.5 . .
H1A C1 H1C 109.5 . .
H1B C1 H1C 109.5 . .
C7 C2 C3 120.4(12) . .
C7 C2 O1 113.2(8) . .
C3 C2 O1 126.4(12) . .
C4 C3 C2 119.0(14) . .
C4 C3 H3A 120.5 . .
C2 C3 H3A 120.5 . .
C5 C4 C3 123.3(16) . .
C5 C4 H4A 118.4 . .
C3 C4 H4A 118.4 . .
C4 C5 C6 118.5(16) . .
C4 C5 H5A 120.8 . .
C6 C5 H5A 120.8 . .
C7 C6 C8 123.2(10) . .
C7 C6 C5 118.9(12) . .
C8 C6 C5 117.9(13) . .
O2 C7 C2 118.2(8) . .
O2 C7 C6 122.3(9) . .
C2 C7 C6 119.5(10) . .
N1 C8 C6 126.2(11) . .
N1 C8 H8A 116.9 . .
C6 C8 H8A 116.9 . .
N2 C15 C16 128.3(11) . .
N2 C15 H15A 115.9 . .
C16 C15 H15A 115.9 . .
C15 C16 C17 119.9(11) . .
C15 C16 C21 121.4(9) . .
C17 C16 C21 118.7(10) . .
C18 C17 C16 122.4(12) . .
C18 C17 H17A 118.8 . .
C16 C17 H17A 118.8 . .
C17 C18 C19 119.6(12) . .
C17 C18 H18A 120.2 . .
C19 C18 H18A 120.2 . .
C20 C19 C18 120.3(12) . .
C20 C19 H19A 119.8 . .
C18 C19 H19A 119.8 . .
C19 C20 C21 122.7(12) . .
C19 C20 O4 125.1(12) . .
C21 C20 O4 112.2(9) . .
O3 C21 C20 119.0(9) . .
O3 C21 C16 124.7(9) . .
C20 C21 C16 116.3(9) . .
O4 C22 H22A 109.5 . .
O4 C22 H22B 109.5 . .
H22A C22 H22B 109.5 . .
O4 C22 H22C 109.5 . .
H22A C22 H22C 109.5 . .
H22B C22 H22C 109.5 . .
O6 C23 O5 123.6(9) . .
O6 C23 C24 120.2(10) . .
O5 C23 C24 116.2(9) . .
C23 C24 H24A 109.5 . .
C23 C24 H24B 109.5 . .
H24A C24 H24B 109.5 . .
C23 C24 H24C 109.5 . .
H24A C24 H24C 109.5 . .
H24B C24 H24C 109.5 . .
O7 C25 H25A 109.5 . .
O7 C25 H25B 109.5 . .
H25A C25 H25B 109.5 . .
O7 C25 H25C 109.5 . .
H25A C25 H25C 109.5 . .
H25B C25 H25C 109.5 . .
C14 C9 C10 100.8(16) . .
C14 C9 N1 116(2) . .
C10 C9 N1 120.3(18) . .
C14 C9 H9A 106.3 . .
C10 C9 H9A 106.3 . .
N1 C9 H9A 106.3 . .
C9 C10 C11 114(2) . .
C9 C10 H10A 108.8 . .
C11 C10 H10A 108.8 . .
C9 C10 H10B 108.8 . .
C11 C10 H10B 108.8 . .
H10A C10 H10B 107.7 . .
C12 C11 C10 114(2) . .
C12 C11 H11A 108.6 . .
C10 C11 H11A 108.6 . .
C12 C11 H11B 108.6 . .
C10 C11 H11B 108.6 . .
H11A C11 H11B 107.6 . .
C13 C12 C11 106.0(18) . .
C13 C12 H12A 110.5 . .
C11 C12 H12A 110.5 . .
C13 C12 H12B 110.5 . .
C11 C12 H12B 110.5 . .
H12A C12 H12B 108.7 . .
C14 C13 C12 109(2) . .
C14 C13 H13A 110.0 . .
C12 C13 H13A 110.0 . .
C14 C13 H13B 110.0 . .
C12 C13 H13B 110.0 . .
H13A C13 H13B 108.3 . .
C13 C14 C9 111(3) . .
C13 C14 N2 93.2(14) . .
C9 C14 N2 100.2(15) . .
C13 C14 H14A 116.3 . .
C9 C14 H14A 116.3 . .
N2 C14 H14A 116.3 . .
C10B C9B C14B 126(2) . .
C10B C9B N1 113.1(15) . .
C14B C9B N1 100.5(15) . .
C10B C9B H9BA 105.1 . .
C14B C9B H9BA 105.1 . .
N1 C9B H9BA 105.1 . .
C9B C10B C11B 102.3(16) . .
C9B C10B H10C 111.3 . .
C11B C10B H10C 111.3 . .
C9B C10B H10D 111.3 . .
C11B C10B H10D 111.3 . .
H10C C10B H10D 109.2 . .
C12B C11B C10B 115(2) . .
C12B C11B H11C 108.5 . .
C10B C11B H11C 108.5 . .
C12B C11B H11D 108.5 . .
C10B C11B H11D 108.5 . .
H11C C11B H11D 107.5 . .
C11B C12B C13B 118.0(18) . .
C11B C12B H12C 107.8 . .
C13B C12B H12C 107.8 . .
C11B C12B H12D 107.8 . .
C13B C12B H12D 107.8 . .
H12C C12B H12D 107.1 . .
C12B C13B C14B 117.1(17) . .
C12B C13B H13C 108.0 . .
C14B C13B H13C 108.0 . .
C12B C13B H13D 108.0 . .
C14B C13B H13D 108.0 . .
H13C C13B H13D 107.3 . .
C9B C14B C13B 103.2(18) . .
C9B C14B N2 108.6(16) . .
C13B C14B N2 117.1(16) . .
C9B C14B H14B 109.2 . .
C13B C14B H14B 109.2 . .
N2 C14B H14B 109.2 . .

loop_
_geom_bond_atom_site_label_1
_geom_bond_atom_site_label_2
_geom_bond_distance
_geom_bond_site_symmetry_2
Cu1 O2 1.901(5) .
Cu1 O3 1.902(5) .
Cu1 N2 1.905(8) .
Cu1 N1 1.908(8) .
Cu1 Na1 3.336(3) .
Cu2 O5 1.926(5) .
Cu2 N3 1.942(7) .
Cu2 N10 1.985(6) 2_565
Cu2 N7 1.997(6) .
Cu2 Cu3 3.0579(11) .
Cu2 Na1 3.392(3) .
Cu3 N7 1.950(7) .
Cu3 N7 1.950(7) 2_565
Cu3 N10 1.959(6) 2_565
Cu3 N10 1.959(6) .
Cu3 Cu2 3.0579(11) 2_565
Na1 O5 2.307(7) .
Na1 O3 2.362(6) .
Na1 O2 2.377(6) .
Na1 O7 2.419(7) .
Na1 O1 2.625(8) .
Na1 O4 2.686(7) .
O1 C2 1.387(11) .
O1 C1 1.400(11) .
O2 C7 1.331(9) .
O3 C21 1.287(9) .
O4 C22 1.389(10) .
O4 C20 1.402(12) .
O5 C23 1.306(11) .
O6 C23 1.191(10) .
O7 C25 1.395(12) .
O7 H7A 0.9300 .
N1 C8 1.285(14) .
N1 C9B 1.504(15) .
N1 C9 1.544(16) .
N2 C15 1.292(13) .
N2 C14 1.522(15) .
N2 C14B 1.558(15) .
N3 N4 1.228(10) .
N4 N6 1.156(10) .
N7 N8 1.203(9) .
N8 N9 1.161(10) .
N10 N11 1.227(9) .
N10 Cu2 1.985(6) 2_565
N11 N12 1.111(10) .
C1 H1A 0.9600 .
C1 H1B 0.9600 .
C1 H1C 0.9600 .
C2 C7 1.375(12) .
C2 C3 1.383(14) .
C3 C4 1.369(18) .
C3 H3A 0.9300 .
C4 C5 1.33(2) .
C4 H4A 0.9300 .
C5 C6 1.426(16) .
C5 H5A 0.9300 .
C6 C7 1.411(12) .
C6 C8 1.418(16) .
C8 H8A 0.9300 .
C15 C16 1.365(13) .
C15 H15A 0.9300 .
C16 C17 1.410(13) .
C16 C21 1.450(12) .
C17 C18 1.336(16) .
C17 H17A 0.9300 .
C18 C19 1.397(16) .
C18 H18A 0.9300 .
C19 C20 1.365(14) .
C19 H19A 0.9300 .
C20 C21 1.398(12) .
C22 H22A 0.9600 .
C22 H22B 0.9600 .
C22 H22C 0.9600 .
C23 C24 1.521(11) .
C24 H24A 0.9600 .
C24 H24B 0.9600 .
C24 H24C 0.9600 .
C25 H25A 0.9600 .
C25 H25B 0.9600 .
C25 H25C 0.9600 .
C9 C14 1.492(14) .
C9 C10 1.497(14) .
C9 H9A 0.9800 .
C10 C11 1.506(15) .
C10 H10A 0.9700 .
C10 H10B 0.9700 .
C11 C12 1.498(14) .
C11 H11A 0.9700 .
C11 H11B 0.9700 .
C12 C13 1.485(14) .
C12 H12A 0.9700 .
C12 H12B 0.9700 .
C13 C14 1.473(15) .
C13 H13A 0.9700 .
C13 H13B 0.9700 .
C14 H14A 0.9800 .
C9B C10B 1.479(14) .
C9B C14B 1.480(14) .
C9B H9BA 0.9800 .
C10B C11B 1.501(15) .
C10B H10C 0.9700 .
C10B H10D 0.9700 .
C11B C12B 1.469(14) .
C11B H11C 0.9700 .
C11B H11D 0.9700 .
C12B C13B 1.479(14) .
C12B H12C 0.9700 .
C12B H12D 0.9700 .
C13B C14B 1.487(14) .
C13B H13C 0.9700 .
C13B H13D 0.9700 .
C14B H14B 0.9800 .

loop_
_geom_hbond_atom_site_label_D
_geom_hbond_atom_site_label_H
_geom_hbond_atom_site_label_A
_geom_hbond_distance_DH
_geom_hbond_distance_HA
_geom_hbond_distance_DA
_geom_hbond_angle_DHA
_geom_hbond_site_symmetry_A
O7 H7A O6 0.93 1.94 2.780(10) 149.9 2
C9 H9A N9 0.98 2.58 3.33(3) 133.3 .
